data_7000104
loop_
_publ_author_name
'Schnepf, Andreas'
'Drost, Christian'

_publ_section_title
;
 Ge8R6: the ligands define the bonding situation within the cluster
 core.
;
_journal_issue 20
_journal_name_full 'Dalton transactions (Cambridge, England : 2003)'
_journal_page_first 3277
_journal_page_last 3280
_journal_paper_doi 10.1039/b508379f
_journal_year 2005
_chemical_formula_sum 'C42 H63 Br Ge O6'
_chemical_formula_weight 816.42
_chemical_name_systematic
;
?
;
_space_group_IT_number 2
_symmetry_cell_setting triclinic
_symmetry_space_group_name_Hall '-P 1'
_symmetry_space_group_name_H-M 'P -1'
_atom_sites_solution_hydrogens geom
_atom_sites_solution_primary direct
_atom_sites_solution_secondary difmap
_audit_creation_method SHELXL-97
_cell_angle_alpha 90.49(3)
_cell_angle_beta 90.97(3)
_cell_angle_gamma 107.26(3)
_cell_formula_units_Z 2
_cell_length_a 10.042(2)
_cell_length_b 12.137(2)
_cell_length_c 17.962(4)
_cell_measurement_reflns_used 51234
_cell_measurement_temperature 149(2)
_cell_measurement_theta_max 27.06
_cell_measurement_theta_min 1.76
_cell_volume 2090.1(8)
_computing_structure_refinement 'SHELXL-97 (Sheldrick, 1997)'
_computing_structure_solution 'SHELXS-97 (Sheldrick, 1990)'
_diffrn_ambient_temperature 149(2)
_diffrn_measured_fraction_theta_full 0.926
_diffrn_measured_fraction_theta_max 0.926
_diffrn_radiation_monochromator graphite
_diffrn_radiation_source 'fine-focus sealed tube'
_diffrn_radiation_type MoK\a
_diffrn_radiation_wavelength 0.71073
_diffrn_reflns_av_R_equivalents 0.0459
_diffrn_reflns_av_sigmaI/netI 0.0323
_diffrn_reflns_limit_h_max 12
_diffrn_reflns_limit_h_min -12
_diffrn_reflns_limit_k_max 15
_diffrn_reflns_limit_k_min -15
_diffrn_reflns_limit_l_max 22
_diffrn_reflns_limit_l_min -22
_diffrn_reflns_number 22843
_diffrn_reflns_theta_full 27.06
_diffrn_reflns_theta_max 27.06
_diffrn_reflns_theta_min 1.76
_exptl_absorpt_coefficient_mu 1.732
_exptl_absorpt_correction_T_max 0.6492
_exptl_absorpt_correction_T_min 0.3711
_exptl_absorpt_correction_type numeric
_exptl_crystal_colour yellow
_exptl_crystal_density_diffrn 1.297
_exptl_crystal_density_method 'not measured'
_exptl_crystal_description plate
_exptl_crystal_F_000 860
_exptl_crystal_size_max 0.6
_exptl_crystal_size_mid 0.5
_exptl_crystal_size_min 0.25
_refine_diff_density_max 0.538
_refine_diff_density_min -0.911
_refine_diff_density_rms 0.069
_refine_ls_extinction_method none
_refine_ls_goodness_of_fit_ref 1.041
_refine_ls_hydrogen_treatment mixed
_refine_ls_matrix_type full
_refine_ls_number_parameters 478
_refine_ls_number_reflns 8495
_refine_ls_number_restraints 0
_refine_ls_restrained_S_all 1.041
_refine_ls_R_factor_all 0.0383
_refine_ls_R_factor_gt 0.0352
_refine_ls_shift/su_max 0.000
_refine_ls_shift/su_mean 0.000
_refine_ls_structure_factor_coef Fsqd
_refine_ls_weighting_details 'calc w=1/[\s^2^(Fo^2^)+(0.0525P)^2^+2.2864P] where P=(Fo^2^+2Fc^2^)/3'
_refine_ls_weighting_scheme calc
_refine_ls_wR_factor_gt 0.1016
_refine_ls_wR_factor_ref 0.1038
_reflns_number_gt 7861
_reflns_number_total 8495
_reflns_threshold_expression >2sigma(I)
_cod_data_source_file b508379f.txt
_cod_data_source_block fh2p
_cod_original_cell_volume 2090.0(7)
_cod_original_sg_symbol_H-M P-1
_cod_database_code 7000104

loop_
_symmetry_equiv_pos_as_xyz
'x, y, z'
'-x, -y, -z'

loop_
_atom_site_label
_atom_site_type_symbol
_atom_site_fract_x
_atom_site_fract_y
_atom_site_fract_z
_atom_site_U_iso_or_equiv
_atom_site_adp_type
_atom_site_occupancy
_atom_site_symmetry_multiplicity
_atom_site_calc_flag
_atom_site_refinement_flags
_atom_site_disorder_assembly
_atom_site_disorder_group
Ge1 Ge 0.21400(2) 0.173978(19) 0.260194(12) 0.01852(7) Uani 1 1 d . . .
Br1 Br -0.01544(2) 0.19107(2) 0.267228(13) 0.02907(8) Uani 1 1 d . . .
O1 O 0.2860(2) -0.04855(15) 0.30155(9) 0.0280(4) Uani 1 1 d . . .
O2 O 0.1827(2) 0.26650(14) 0.40508(9) 0.0280(4) Uani 1 1 d . . .
O3 O 0.02085(18) -0.05645(16) 0.22255(9) 0.0285(4) Uani 1 1 d . . .
O4 O 0.40891(18) 0.21128(15) 0.12351(9) 0.0294(4) Uani 1 1 d . . .
O5 O 0.48368(17) 0.31756(16) 0.35591(9) 0.0259(4) Uani 1 1 d . . .
O6 O 0.19839(18) 0.35064(15) 0.14942(9) 0.0270(4) Uani 1 1 d . . .
C1 C 0.2268(2) 0.10375(19) 0.35675(12) 0.0209(4) Uani 1 1 d . . .
C2 C 0.2524(3) -0.0029(2) 0.36549(13) 0.0249(5) Uani 1 1 d . . .
C3 C 0.2450(3) -0.0522(2) 0.43570(15) 0.0363(6) Uani 1 1 d . . .
H3 H 0.2610 -0.1250 0.4418 0.044 Uiso 1 1 calc R . .
C4 C 0.2144(4) 0.0056(3) 0.49594(15) 0.0427(7) Uani 1 1 d . . .
H4 H 0.2072 -0.0293 0.5434 0.051 Uiso 1 1 calc R . .
C5 C 0.1936(4) 0.1129(2) 0.48998(14) 0.0387(7) Uani 1 1 d . . .
H5 H 0.1751 0.1522 0.5327 0.046 Uiso 1 1 calc R . .
C6 C 0.2006(3) 0.1618(2) 0.41983(13) 0.0258(5) Uani 1 1 d . . .
C7 C 0.1817(3) 0.3546(2) 0.45995(13) 0.0283(5) Uani 1 1 d . . .
C7C C 0.1830(3) 0.4567(2) 0.41146(16) 0.0356(6) Uani 1 1 d . . .
H7C1 H 0.2679 0.4778 0.3820 0.053 Uiso 1 1 calc R . .
H7C2 H 0.1811 0.5224 0.4431 0.053 Uiso 1 1 calc R . .
H7C3 H 0.1010 0.4359 0.3780 0.053 Uiso 1 1 calc R . .
C7B C 0.0481(3) 0.3209(3) 0.50425(17) 0.0415(7) Uani 1 1 d . . .
H7B1 H -0.0325 0.2959 0.4699 0.062 Uiso 1 1 calc R . .
H7B2 H 0.0419 0.3874 0.5337 0.062 Uiso 1 1 calc R . .
H7B3 H 0.0488 0.2575 0.5376 0.062 Uiso 1 1 calc R . .
C7A C 0.3128(4) 0.3831(3) 0.50876(17) 0.0438(7) Uani 1 1 d . . .
H7A1 H 0.3035 0.3229 0.5460 0.066 Uiso 1 1 calc R . .
H7A2 H 0.3258 0.4576 0.5340 0.066 Uiso 1 1 calc R . .
H7A3 H 0.3935 0.3873 0.4778 0.066 Uiso 1 1 calc R . .
C8 C 0.3348(3) -0.1499(2) 0.29692(15) 0.0313(5) Uani 1 1 d . . .
C8C C 0.4698(3) -0.1329(3) 0.34178(19) 0.0433(7) Uani 1 1 d . . .
H8C1 H 0.5416 -0.0656 0.3233 0.065 Uiso 1 1 calc R . .
H8C2 H 0.5012 -0.2017 0.3365 0.065 Uiso 1 1 calc R . .
H8C3 H 0.4536 -0.1205 0.3944 0.065 Uiso 1 1 calc R . .
C8B C 0.3630(4) -0.1536(3) 0.21423(16) 0.0426(7) Uani 1 1 d . . .
H8B1 H 0.2755 -0.1662 0.1858 0.064 Uiso 1 1 calc R . .
H8B2 H 0.4024 -0.2168 0.2038 0.064 Uiso 1 1 calc R . .
H8B3 H 0.4292 -0.0803 0.1998 0.064 Uiso 1 1 calc R . .
C8A C 0.2229(4) -0.2591(2) 0.3187(2) 0.0455(7) Uani 1 1 d . . .
H8A1 H 0.2160 -0.2619 0.3731 0.068 Uiso 1 1 calc R . .
H8A2 H 0.2475 -0.3267 0.3005 0.068 Uiso 1 1 calc R . .
H8A3 H 0.1330 -0.2590 0.2966 0.068 Uiso 1 1 calc R . .
C10 C 0.2044(2) 0.08159(19) 0.16873(12) 0.0205(4) Uani 1 1 d . . .
C11 C 0.0936(2) -0.0203(2) 0.15948(13) 0.0249(5) Uani 1 1 d . . .
C12 C 0.0674(3) -0.0789(2) 0.09159(15) 0.0347(6) Uani 1 1 d . . .
H12 H -0.0105 -0.1458 0.0853 0.042 Uiso 1 1 calc R . .
C13 C 0.1555(3) -0.0389(3) 0.03367(15) 0.0367(6) Uani 1 1 d . . .
H13 H 0.1367 -0.0779 -0.0131 0.044 Uiso 1 1 calc R . .
C14 C 0.2709(3) 0.0569(2) 0.04197(14) 0.0313(5) Uani 1 1 d . . .
H14 H 0.3325 0.0816 0.0018 0.038 Uiso 1 1 calc R . .
C15 C 0.2964(2) 0.1171(2) 0.10959(13) 0.0239(5) Uani 1 1 d . . .
C16C C -0.2206(3) -0.0962(3) 0.17749(17) 0.0419(7) Uani 1 1 d . . .
H16A H -0.2165 -0.0179 0.1935 0.063 Uiso 1 1 calc R . .
H16B H -0.3153 -0.1478 0.1838 0.063 Uiso 1 1 calc R . .
H16C H -0.1957 -0.0958 0.1249 0.063 Uiso 1 1 calc R . .
C16 C -0.1188(3) -0.1382(3) 0.22420(15) 0.0344(6) Uani 1 1 d . . .
C16B C -0.1499(3) -0.1350(3) 0.30647(16) 0.0428(7) Uani 1 1 d . . .
H16D H -0.0776 -0.1555 0.3357 0.064 Uiso 1 1 calc R . .
H16E H -0.2410 -0.1903 0.3161 0.064 Uiso 1 1 calc R . .
H16F H -0.1511 -0.0572 0.3207 0.064 Uiso 1 1 calc R . .
C16A C -0.1202(4) -0.2611(3) 0.2013(2) 0.0515(8) Uani 1 1 d . . .
H16G H -0.1304 -0.2700 0.1471 0.077 Uiso 1 1 calc R . .
H16H H -0.1986 -0.3174 0.2248 0.077 Uiso 1 1 calc R . .
H16I H -0.0325 -0.2742 0.2176 0.077 Uiso 1 1 calc R . .
C17 C 0.5122(3) 0.2646(2) 0.06812(15) 0.0338(6) Uani 1 1 d . . .
C17C C 0.5957(3) 0.1853(3) 0.0453(2) 0.0556(9) Uani 1 1 d . . .
H17A H 0.6207 0.1484 0.0895 0.083 Uiso 1 1 calc R . .
H17B H 0.6809 0.2301 0.0209 0.083 Uiso 1 1 calc R . .
H17C H 0.5399 0.1260 0.0107 0.083 Uiso 1 1 calc R . .
C17B C 0.6069(4) 0.3666(3) 0.11033(19) 0.0517(9) Uani 1 1 d . . .
H17D H 0.5526 0.4167 0.1275 0.078 Uiso 1 1 calc R . .
H17E H 0.6806 0.4100 0.0776 0.078 Uiso 1 1 calc R . .
H17F H 0.6489 0.3394 0.1534 0.078 Uiso 1 1 calc R . .
C17A C 0.4440(4) 0.3076(3) 0.0024(2) 0.0538(9) Uani 1 1 d . . .
H17G H 0.4058 0.2440 -0.0333 0.081 Uiso 1 1 calc R . .
H17H H 0.5138 0.3701 -0.0221 0.081 Uiso 1 1 calc R . .
H17I H 0.3686 0.3363 0.0203 0.081 Uiso 1 1 calc R . .
C20 C 0.3357(2) 0.3339(2) 0.25278(12) 0.0210(4) Uani 1 1 d . . .
C21 C 0.4500(2) 0.3823(2) 0.30031(12) 0.0228(4) Uani 1 1 d . . .
C22 C 0.5225(3) 0.4995(2) 0.29813(14) 0.0290(5) Uani 1 1 d . . .
H22 H 0.5986 0.5317 0.3316 0.035 Uiso 1 1 calc R . .
C23 C 0.4827(3) 0.5684(2) 0.24692(16) 0.0333(5) Uani 1 1 d . . .
H23 H 0.5315 0.6484 0.2456 0.040 Uiso 1 1 calc R . .
C24 C 0.3726(3) 0.5224(2) 0.19743(15) 0.0317(5) Uani 1 1 d . . .
H24 H 0.3467 0.5706 0.1622 0.038 Uiso 1 1 calc R . .
C25 C 0.3002(2) 0.4058(2) 0.19936(13) 0.0240(5) Uani 1 1 d . . .
C26 C 0.1050(3) 0.4043(2) 0.11115(15) 0.0327(6) Uani 1 1 d . . .
C26C C -0.0008(3) 0.3010(3) 0.07573(16) 0.0407(7) Uani 1 1 d . . .
H26A H 0.0473 0.2573 0.0458 0.061 Uiso 1 1 calc R . .
H26B H -0.0652 0.3271 0.0437 0.061 Uiso 1 1 calc R . .
H26C H -0.0533 0.2515 0.1147 0.061 Uiso 1 1 calc R . .
C26B C 0.1806(3) 0.4809(3) 0.04800(19) 0.0513(9) Uani 1 1 d . . .
H26D H 0.2377 0.5552 0.0687 0.077 Uiso 1 1 calc R . .
H26E H 0.1118 0.4938 0.0125 0.077 Uiso 1 1 calc R . .
H26F H 0.2406 0.4427 0.0225 0.077 Uiso 1 1 calc R . .
C26A C 0.0388(3) 0.4686(3) 0.1635(2) 0.0458(7) Uani 1 1 d . . .
H26G H 0.0025 0.4202 0.2063 0.069 Uiso 1 1 calc R . .
H26H H -0.0379 0.4879 0.1376 0.069 Uiso 1 1 calc R . .
H26I H 0.1085 0.5397 0.1807 0.069 Uiso 1 1 calc R . .
C27 C 0.6051(3) 0.2751(2) 0.34945(14) 0.0288(5) Uani 1 1 d . . .
C27C C 0.5788(3) 0.1866(2) 0.28623(16) 0.0331(5) Uani 1 1 d . . .
H27A H 0.4959 0.1223 0.2967 0.050 Uiso 1 1 calc R . .
H27B H 0.6597 0.1577 0.2817 0.050 Uiso 1 1 calc R . .
H27C H 0.5639 0.2228 0.2395 0.050 Uiso 1 1 calc R . .
C27B C 0.7395(3) 0.3713(3) 0.33725(17) 0.0358(6) Uani 1 1 d . . .
H27D H 0.7335 0.4077 0.2893 0.054 Uiso 1 1 calc R . .
H27E H 0.8183 0.3393 0.3372 0.054 Uiso 1 1 calc R . .
H27F H 0.7532 0.4291 0.3774 0.054 Uiso 1 1 calc R . .
C27A C 0.6093(3) 0.2190(3) 0.42428(17) 0.0447(7) Uani 1 1 d . . .
H27G H 0.6253 0.2776 0.4640 0.067 Uiso 1 1 calc R . .
H27H H 0.6850 0.1834 0.4252 0.067 Uiso 1 1 calc R . .
H27I H 0.5202 0.1597 0.4320 0.067 Uiso 1 1 calc R . .

loop_
_atom_site_aniso_label
_atom_site_aniso_U_11
_atom_site_aniso_U_22
_atom_site_aniso_U_33
_atom_site_aniso_U_23
_atom_site_aniso_U_13
_atom_site_aniso_U_12
Ge1 0.02036(13) 0.01964(12) 0.01713(11) 0.00103(8) -0.00049(8) 0.00840(10)
Br1 0.02429(13) 0.03378(14) 0.03222(13) 0.00327(10) 0.00291(9) 0.01314(11)
O1 0.0390(10) 0.0234(8) 0.0291(8) 0.0012(7) 0.0008(7) 0.0209(8)
O2 0.0468(11) 0.0212(8) 0.0199(7) -0.0014(6) -0.0007(7) 0.0163(8)
O3 0.0226(8) 0.0306(9) 0.0270(8) 0.0037(7) 0.0019(7) -0.0005(7)
O4 0.0258(9) 0.0299(9) 0.0261(8) -0.0021(7) 0.0070(7) -0.0019(8)
O5 0.0235(8) 0.0381(10) 0.0215(7) 0.0037(7) -0.0032(6) 0.0179(8)
O6 0.0292(9) 0.0265(8) 0.0263(8) 0.0022(7) -0.0112(7) 0.0101(8)
C1 0.0228(11) 0.0197(10) 0.0214(10) 0.0017(8) -0.0016(8) 0.0084(9)
C2 0.0287(12) 0.0226(11) 0.0264(11) 0.0033(9) -0.0012(9) 0.0125(10)
C3 0.0542(17) 0.0296(13) 0.0330(13) 0.0091(10) 0.0011(12) 0.0241(13)
C4 0.073(2) 0.0396(15) 0.0248(12) 0.0104(11) 0.0030(13) 0.0306(16)
C5 0.066(2) 0.0357(14) 0.0217(11) 0.0036(10) 0.0020(12) 0.0264(15)
C6 0.0355(13) 0.0244(11) 0.0215(10) 0.0017(9) -0.0014(9) 0.0150(10)
C7 0.0364(14) 0.0263(12) 0.0257(11) -0.0055(9) 0.0023(10) 0.0148(11)
C7C 0.0478(16) 0.0256(12) 0.0386(13) -0.0011(10) 0.0083(12) 0.0184(12)
C7B 0.0454(17) 0.0445(16) 0.0399(14) 0.0060(12) 0.0133(13) 0.0208(14)
C7A 0.0474(18) 0.0475(17) 0.0384(14) -0.0155(13) -0.0096(13) 0.0178(15)
C8 0.0366(14) 0.0237(12) 0.0404(13) -0.0006(10) -0.0019(11) 0.0194(11)
C8C 0.0403(16) 0.0421(16) 0.0560(17) 0.0005(13) -0.0082(14) 0.0256(14)
C8B 0.0579(19) 0.0409(16) 0.0418(15) -0.0031(12) 0.0035(14) 0.0344(15)
C8A 0.0497(18) 0.0249(13) 0.0624(19) 0.0010(13) 0.0001(15) 0.0119(13)
C10 0.0203(10) 0.0208(10) 0.0219(10) 0.0012(8) 0.0005(8) 0.0085(9)
C11 0.0213(11) 0.0259(11) 0.0269(11) 0.0007(9) 0.0013(9) 0.0063(10)
C12 0.0280(13) 0.0336(13) 0.0349(13) -0.0065(11) 0.0023(11) -0.0024(11)
C13 0.0344(14) 0.0406(15) 0.0294(12) -0.0121(11) 0.0015(11) 0.0026(13)
C14 0.0272(12) 0.0367(14) 0.0272(11) -0.0024(10) 0.0063(10) 0.0047(11)
C15 0.0212(11) 0.0249(11) 0.0259(11) 0.0002(9) 0.0018(9) 0.0071(9)
C16C 0.0265(13) 0.0537(18) 0.0401(15) 0.0041(13) -0.0038(12) 0.0039(13)
C16 0.0234(12) 0.0373(14) 0.0365(13) 0.0041(11) 0.0018(10) -0.0004(11)
C16B 0.0321(14) 0.0543(18) 0.0347(14) 0.0113(13) 0.0065(12) 0.0011(14)
C16A 0.0435(18) 0.0346(16) 0.069(2) 0.0015(15) 0.0031(16) -0.0002(14)
C17 0.0259(12) 0.0396(14) 0.0304(12) 0.0013(11) 0.0098(10) 0.0008(11)
C17C 0.0312(16) 0.059(2) 0.075(2) -0.0114(18) 0.0148(16) 0.0104(15)
C17B 0.0457(18) 0.0466(17) 0.0447(16) -0.0044(14) 0.0169(15) -0.0148(15)
C17A 0.0486(18) 0.057(2) 0.0490(18) 0.0221(16) 0.0063(15) 0.0046(17)
C20 0.0241(11) 0.0229(10) 0.0194(9) 0.0001(8) -0.0013(8) 0.0125(9)
C21 0.0235(11) 0.0287(11) 0.0206(10) -0.0011(9) -0.0017(8) 0.0145(10)
C22 0.0253(12) 0.0326(13) 0.0315(12) -0.0060(10) -0.0070(10) 0.0126(11)
C23 0.0341(14) 0.0218(12) 0.0445(14) -0.0008(10) -0.0054(11) 0.0095(11)
C24 0.0344(13) 0.0247(12) 0.0373(13) 0.0052(10) -0.0086(11) 0.0112(11)
C25 0.0251(11) 0.0239(11) 0.0250(10) 0.0012(9) -0.0043(9) 0.0107(10)
C26 0.0248(12) 0.0339(13) 0.0392(13) 0.0123(11) -0.0064(11) 0.0087(11)
C26C 0.0366(15) 0.0450(16) 0.0368(14) 0.0063(12) -0.0146(12) 0.0072(13)
C26B 0.0416(16) 0.057(2) 0.0493(17) 0.0292(16) -0.0095(14) 0.0056(16)
C26A 0.0401(16) 0.0415(16) 0.0613(19) 0.0036(14) -0.0067(14) 0.0206(14)
C27 0.0240(12) 0.0361(13) 0.0320(12) 0.0009(10) -0.0058(10) 0.0178(11)
C27C 0.0273(12) 0.0315(13) 0.0431(14) -0.0022(11) -0.0003(11) 0.0127(11)
C27B 0.0228(12) 0.0391(15) 0.0485(15) -0.0074(12) -0.0065(11) 0.0145(12)
C27A 0.0445(17) 0.058(2) 0.0395(15) 0.0124(14) -0.0103(13) 0.0284(16)

loop_
_atom_type_symbol
_atom_type_description
_atom_type_scat_dispersion_real
_atom_type_scat_dispersion_imag
_atom_type_scat_source
C C 0.0033 0.0016 'International Tables Vol C Tables 4.2.6.8 and 6.1.1.4'
H H 0.0000 0.0000 'International Tables Vol C Tables 4.2.6.8 and 6.1.1.4'
O O 0.0106 0.0060 'International Tables Vol C Tables 4.2.6.8 and 6.1.1.4'
Ge Ge 0.1547 1.8001 'International Tables Vol C Tables 4.2.6.8 and 6.1.1.4'
Br Br -0.2901 2.4595 'International Tables Vol C Tables 4.2.6.8 and 6.1.1.4'

loop_
_geom_angle_atom_site_label_1
_geom_angle_atom_site_label_2
_geom_angle_atom_site_label_3
_geom_angle
_geom_angle_site_symmetry_1
_geom_angle_site_symmetry_3
_geom_angle_publ_flag
C1 Ge1 C10 119.18(9) . . ?
C1 Ge1 C20 113.83(10) . . ?
C10 Ge1 C20 113.65(9) . . ?
C1 Ge1 Br1 99.63(7) . . ?
C10 Ge1 Br1 102.83(7) . . ?
C20 Ge1 Br1 104.67(7) . . ?
C2 O1 C8 125.27(19) . . ?
C6 O2 C7 125.78(18) . . ?
C11 O3 C16 124.7(2) . . ?
C15 O4 C17 124.07(19) . . ?
C21 O5 C27 120.52(17) . . ?
C25 O6 C26 124.6(2) . . ?
C6 C1 C2 118.9(2) . . ?
C6 C1 Ge1 116.95(16) . . ?
C2 C1 Ge1 124.01(17) . . ?
O1 C2 C3 125.5(2) . . ?
O1 C2 C1 114.38(19) . . ?
C3 C2 C1 120.1(2) . . ?
C4 C3 C2 119.2(2) . . ?
C3 C4 C5 122.4(2) . . ?
C4 C5 C6 118.3(2) . . ?
O2 C6 C5 125.2(2) . . ?
O2 C6 C1 113.85(19) . . ?
C5 C6 C1 121.0(2) . . ?
O2 C7 C7C 102.15(19) . . ?
O2 C7 C7A 110.5(2) . . ?
C7C C7 C7A 110.0(2) . . ?
O2 C7 C7B 111.3(2) . . ?
C7C C7 C7B 109.1(2) . . ?
C7A C7 C7B 113.2(2) . . ?
O1 C8 C8B 101.1(2) . . ?
O1 C8 C8A 112.0(2) . . ?
C8B C8 C8A 110.0(3) . . ?
O1 C8 C8C 111.5(2) . . ?
C8B C8 C8C 109.9(2) . . ?
C8A C8 C8C 111.9(2) . . ?
C11 C10 C15 118.2(2) . . ?
C11 C10 Ge1 118.38(16) . . ?
C15 C10 Ge1 123.20(18) . . ?
O3 C11 C12 124.6(2) . . ?
O3 C11 C10 114.2(2) . . ?
C12 C11 C10 121.1(2) . . ?
C13 C12 C11 119.1(2) . . ?
C12 C13 C14 121.5(2) . . ?
C13 C14 C15 119.6(2) . . ?
O4 C15 C14 123.8(2) . . ?
O4 C15 C10 116.0(2) . . ?
C14 C15 C10 120.2(2) . . ?
O3 C16 C16C 110.9(2) . . ?
O3 C16 C16B 100.8(2) . . ?
C16C C16 C16B 111.1(2) . . ?
O3 C16 C16A 112.2(2) . . ?
C16C C16 C16A 111.8(3) . . ?
C16B C16 C16A 109.5(3) . . ?
O4 C17 C17B 102.5(2) . . ?
O4 C17 C17C 111.5(2) . . ?
C17B C17 C17C 108.9(3) . . ?
O4 C17 C17A 110.8(2) . . ?
C17B C17 C17A 109.2(3) . . ?
C17C C17 C17A 113.4(3) . . ?
C21 C20 C25 118.1(2) . . ?
C21 C20 Ge1 123.71(17) . . ?
C25 C20 Ge1 118.11(17) . . ?
O5 C21 C22 118.3(2) . . ?
O5 C21 C20 120.2(2) . . ?
C22 C21 C20 121.1(2) . . ?
C23 C22 C21 119.4(2) . . ?
C22 C23 C24 120.8(2) . . ?
C23 C24 C25 119.9(2) . . ?
O6 C25 C24 124.4(2) . . ?
O6 C25 C20 115.0(2) . . ?
C24 C25 C20 120.5(2) . . ?
O6 C26 C26A 112.5(2) . . ?
O6 C26 C26C 101.7(2) . . ?
C26A C26 C26C 112.0(2) . . ?
O6 C26 C26B 110.6(2) . . ?
C26A C26 C26B 112.0(3) . . ?
C26C C26 C26B 107.4(2) . . ?
O5 C27 C27A 102.4(2) . . ?
O5 C27 C27B 112.7(2) . . ?
C27A C27 C27B 110.8(2) . . ?
O5 C27 C27C 109.1(2) . . ?
C27A C27 C27C 111.2(2) . . ?
C27B C27 C27C 110.4(2) . . ?

loop_
_geom_bond_atom_site_label_1
_geom_bond_atom_site_label_2
_geom_bond_distance
_geom_bond_site_symmetry_2
_geom_bond_publ_flag
Ge1 C1 1.958(2) . ?
Ge1 C10 1.966(2) . ?
Ge1 C20 1.970(2) . ?
Ge1 Br1 2.3791(6) . ?
O1 C2 1.362(3) . ?
O1 C8 1.455(3) . ?
O2 C6 1.363(3) . ?
O2 C7 1.451(3) . ?
O3 C11 1.362(3) . ?
O3 C16 1.459(3) . ?
O4 C15 1.366(3) . ?
O4 C17 1.460(3) . ?
O5 C21 1.375(3) . ?
O5 C27 1.464(3) . ?
O6 C25 1.361(3) . ?
O6 C26 1.457(3) . ?
C1 C6 1.398(3) . ?
C1 C2 1.402(3) . ?
C2 C3 1.394(3) . ?
C3 C4 1.373(4) . ?
C4 C5 1.383(4) . ?
C5 C6 1.391(3) . ?
C7 C7C 1.518(4) . ?
C7 C7A 1.518(4) . ?
C7 C7B 1.522(4) . ?
C8 C8B 1.519(4) . ?
C8 C8A 1.520(4) . ?
C8 C8C 1.525(4) . ?
C10 C11 1.403(3) . ?
C10 C15 1.404(3) . ?
C11 C12 1.388(4) . ?
C12 C13 1.373(4) . ?
C13 C14 1.381(4) . ?
C14 C15 1.392(3) . ?
C16C C16 1.515(4) . ?
C16 C16B 1.518(4) . ?
C16 C16A 1.540(4) . ?
C17 C17B 1.508(4) . ?
C17 C17C 1.510(4) . ?
C17 C17A 1.527(4) . ?
C20 C21 1.396(3) . ?
C20 C25 1.413(3) . ?
C21 C22 1.394(4) . ?
C22 C23 1.379(4) . ?
C23 C24 1.384(4) . ?
C24 C25 1.387(4) . ?
C26 C26A 1.501(4) . ?
C26 C26C 1.510(4) . ?
C26 C26B 1.535(4) . ?
C27 C27A 1.518(4) . ?
C27 C27B 1.521(4) . ?
C27 C27C 1.521(4) . ?

loop_
_cod_related_entry_id
_cod_related_entry_database
_cod_related_entry_code
1 ChemSpider 30652566
